data_8103093
loop_
_publ_author_name
'Mehrdad Pourayoubi'
'Mahnaz Rostami Chaijan'
'Teresa Mancilla Percino'
'Marco A. Leyva Ram\'irez'

_publ_section_title
;
 Crystal structure of dichlorobis(4-amino-1,2,4-triazole)dimethyltin(IV),
 SnCl2(CH3)2(C2H4N4)2
;
_journal_issue 1
_journal_name_full 'Zeitschrift f\"ur Kristallographie - New Crystal Structures'
_journal_page_first 115
_journal_volume 226
_journal_year 2011
_chemical_compound_source 'synthesis as described'
_chemical_formula_moiety 'C6 H14 Cl2 N8 Sn1'
_chemical_formula_sum 'C6 H14 Cl2 N8 Sn'
_chemical_formula_weight 387.84
_chemical_name_common 3a
_chemical_name_systematic
;
Bis (N1-4-Amino-1,2,4-triazole) dimethyltin (IV) dichloride)tin(IV)
;
_space_group_IT_number 14
_symmetry_cell_setting monoclinic
_symmetry_Int_Tables_number 14
_symmetry_space_group_name_Hall '-P 2ybc'
_symmetry_space_group_name_H-M 'P 1 21/c 1'
_atom_sites_solution_hydrogens geom
_atom_sites_solution_primary direct
_atom_sites_solution_secondary difmap
_audit_conform_dict_location ftp://ftp.iucr.org/pub/cif_core.dic
_audit_conform_dict_name cif_core.dic
_audit_conform_dict_version 2.4
_audit_creation_date 2010-08-30T13:39:25-00:00
_audit_creation_method 'WinGX routine CIF_UPDATE'
_cell_angle_alpha 90
_cell_angle_beta 109.856(11)
_cell_angle_gamma 90
_cell_formula_units_Z 2
_cell_length_a 8.689(2)
_cell_length_b 7.524(3)
_cell_length_c 11.359(3)
_cell_measurement_reflns_used 600
_cell_measurement_temperature 293(2)
_cell_measurement_theta_max 14
_cell_measurement_theta_min 1
_cell_measurement_wavelength 0.71073
_cell_volume 698.5(4)
_computing_cell_refinement 'HKL Scalepack'
_computing_data_collection 'Collect (Bruker AXS BV)'
_computing_data_reduction 'HKL Denzo and Scalepack'
_computing_molecular_graphics 'Diamond 2.1'
_computing_publication_material 'WinGX publication routines'
_computing_structure_refinement 'SHELXL-97 (Sheldrick, 2008) [6]'
_computing_structure_solution 'SHELXS-97 (Sheldrick, 2008 [6])'
_diffrn_ambient_temperature 293(2)
_diffrn_detector 'CCD plate'
_diffrn_detector_area_resol_mean 9
_diffrn_measured_fraction_theta_full 0.949
_diffrn_measured_fraction_theta_max 0.884
_diffrn_measurement_device '95mm CCD camera on \k-goniostat'
_diffrn_measurement_device_type KappaCCD
_diffrn_measurement_method 'CCD rotation images, thick slices'
_diffrn_orient_matrix_type 'by Bruker AXS Collect from scalepack cell'
_diffrn_orient_matrix_UB_11 0.714445E-1
_diffrn_orient_matrix_UB_12 -0.305244E-1
_diffrn_orient_matrix_UB_13 -0.630049E-1
_diffrn_orient_matrix_UB_21 0.901888E-1
_diffrn_orient_matrix_UB_22 0.850807E-1
_diffrn_orient_matrix_UB_23 -0.12318E-2
_diffrn_orient_matrix_UB_31 0.665157E-1
_diffrn_orient_matrix_UB_32 -0.824862E-1
_diffrn_orient_matrix_UB_33 0.692108E-1
_diffrn_radiation_monochromator graphite
_diffrn_radiation_probe x-ray
_diffrn_radiation_type MoK\a
_diffrn_radiation_wavelength 0.71073
_diffrn_reflns_av_R_equivalents 0.0552
_diffrn_reflns_av_unetI/netI 0.0371
_diffrn_reflns_limit_h_max 11
_diffrn_reflns_limit_h_min -11
_diffrn_reflns_limit_k_max 9
_diffrn_reflns_limit_k_min -9
_diffrn_reflns_limit_l_max 14
_diffrn_reflns_limit_l_min -12
_diffrn_reflns_number 6263
_diffrn_reflns_theta_full 26
_diffrn_reflns_theta_max 28.2
_diffrn_reflns_theta_min 2.49
_diffrn_source 'Enraf Nonius FR590'
_exptl_absorpt_coefficient_mu 2.205
_exptl_absorpt_correction_T_max 0.4939
_exptl_absorpt_correction_T_min 0.3097
_exptl_absorpt_correction_type multi-scan
_exptl_absorpt_process_details
;
[5]
;
_exptl_crystal_colour colourless
_exptl_crystal_density_diffrn 1.844
_exptl_crystal_density_method 'not measured'
_exptl_crystal_description block
_exptl_crystal_F_000 380
_exptl_crystal_size_max 0.59
_exptl_crystal_size_mid 0.46
_exptl_crystal_size_min 0.35
_refine_diff_density_max 0.373
_refine_diff_density_min -0.525
_refine_diff_density_rms 0.126
_refine_ls_extinction_coef 0.087(5)
_refine_ls_extinction_expression Fc^*^=kFc[1+0.001xFc^2^\l^3^/sin(2\q)]^-1/4^
_refine_ls_extinction_method SHELXL
_refine_ls_goodness_of_fit_ref 1.104
_refine_ls_hydrogen_treatment mixed
_refine_ls_matrix_type full
_refine_ls_number_parameters 89
_refine_ls_number_reflns 1517
_refine_ls_number_restraints 2
_refine_ls_restrained_S_all 1.104
_refine_ls_R_factor_all 0.0302
_refine_ls_R_factor_gt 0.0228
_refine_ls_shift/su_max 0
_refine_ls_shift/su_mean 0
_refine_ls_structure_factor_coef Fsqd
_refine_ls_weighting_details 'calc w=1/[\s^2^(Fo^2^)+(0.0188P)^2^+0.2581P] where P=(Fo^2^+2Fc^2^)/3'
_refine_ls_weighting_scheme calc
_refine_ls_wR_factor_gt 0.0529
_refine_ls_wR_factor_ref 0.0565
_reflns_number_gt 1322
_reflns_number_total 1517
_reflns_threshold_expression >2\s(I)
_cod_data_source_file 1267-3285.cff
_cod_data_source_block tm09
_cod_original_sg_symbol_H-M P21/c
_cod_original_formula_sum 'C6 H14 Cl2 N8 Sn1'
_cod_database_code 8103093

loop_
_symmetry_equiv_pos_as_xyz
'x, y, z'
'-x, y+1/2, -z+1/2'
'-x, -y, -z'
'x, -y-1/2, z-1/2'

loop_
_atom_site_label
_atom_site_type_symbol
_atom_site_fract_x
_atom_site_fract_y
_atom_site_fract_z
_atom_site_U_iso_or_equiv
_atom_site_adp_type
_atom_site_occupancy
_atom_site_symmetry_multiplicity
_atom_site_calc_flag
_atom_site_refinement_flags
C1 C 0.9742(3) 0.7236(3) 0.5167(2) 0.0431(5) Uani 1 1 d .
H1A H 1.049 0.6624 0.4851 0.065 Uiso 1 1 calc R
H1B H 0.8641 0.689 0.4695 0.065 Uiso 1 1 calc R
H1C H 0.9977 0.6934 0.6032 0.065 Uiso 1 1 calc R
C2 C 0.5719(2) 1.1909(3) 0.5885(2) 0.0355(4) Uani 1 1 d .
H2 H 0.4839 1.2676 0.5765 0.043 Uiso 1 1 calc R
C3 C 0.7571(3) 0.9961(2) 0.6695(2) 0.0329(5) Uani 1 1 d .
H3 H 0.8223 0.9111 0.7229 0.039 Uiso 1 1 calc R
N1 N 0.7737(2) 1.0498(3) 0.56565(16) 0.0334(4) Uani 1 1 d .
N2 N 0.6532(2) 1.1748(2) 0.51176(16) 0.0356(4) Uani 1 1 d .
N3 N 0.63241(19) 1.0813(2) 0.68822(15) 0.0313(4) Uani 1 1 d .
N4 N 0.5820(3) 1.0552(3) 0.79254(19) 0.0435(4) Uani 1 1 d D
Cl1 Cl 0.81592(8) 0.98494(8) 0.26783(6) 0.04397(17) Uani 1 1 d .
Sn1 Sn 1 1 0.5 0.02492(13) Uani 1 2 d S
H4A H 0.612(3) 1.150(3) 0.845(2) 0.069(9) Uiso 1 1 d D
H4B H 0.471(2) 1.051(4) 0.763(3) 0.061(8) Uiso 1 1 d D

loop_
_atom_site_aniso_label
_atom_site_aniso_U_11
_atom_site_aniso_U_22
_atom_site_aniso_U_33
_atom_site_aniso_U_23
_atom_site_aniso_U_13
_atom_site_aniso_U_12
C1 0.0510(12) 0.0301(10) 0.0512(14) 0.0025(9) 0.0212(11) 0.0008(9)
C2 0.0313(9) 0.0416(10) 0.0354(11) -0.0033(8) 0.0136(8) 0.0047(8)
C3 0.0288(11) 0.0416(13) 0.0299(12) 0.0018(7) 0.0122(9) 0.0031(7)
N1 0.0318(9) 0.0410(8) 0.0311(9) 0.0023(7) 0.0155(7) 0.0061(7)
N2 0.0357(8) 0.0419(9) 0.0310(9) 0.0025(7) 0.0137(7) 0.0071(7)
N3 0.0295(8) 0.0403(9) 0.0272(9) -0.0057(7) 0.0135(6) -0.0039(7)
N4 0.0404(10) 0.0657(12) 0.0323(10) -0.0046(10) 0.0224(8) -0.0046(10)
Cl1 0.0342(3) 0.0646(4) 0.0286(3) -0.0010(2) 0.0049(2) 0.0033(2)
Sn1 0.02518(16) 0.02666(16) 0.02421(16) -0.00004(5) 0.01007(9) 0.00164(5)

loop_
_atom_type_symbol
_atom_type_description
_atom_type_scat_dispersion_real
_atom_type_scat_dispersion_imag
_atom_type_scat_source
C C 0.0033 0.0016 'International Tables Vol C Tables 4.2.6.8 and 6.1.1.4'
H H 0 0 'International Tables Vol C Tables 4.2.6.8 and 6.1.1.4'
N N 0.0061 0.0033 'International Tables Vol C Tables 4.2.6.8 and 6.1.1.4'
Cl Cl 0.1484 0.1585 'International Tables Vol C Tables 4.2.6.8 and 6.1.1.4'
Sn Sn -0.6537 1.4246 'International Tables Vol C Tables 4.2.6.8 and 6.1.1.4'

loop_
_geom_angle_atom_site_label_1
_geom_angle_atom_site_label_2
_geom_angle_atom_site_label_3
_geom_angle
_geom_angle_site_symmetry_1
_geom_angle_site_symmetry_3
Sn1 C1 H1A 109.5 . .
Sn1 C1 H1B 109.5 . .
H1A C1 H1B 109.5 . .
Sn1 C1 H1C 109.5 . .
H1A C1 H1C 109.5 . .
H1B C1 H1C 109.5 . .
N2 C2 N3 111.01(17) . .
N2 C2 H2 124.5 . .
N3 C2 H2 124.5 . .
N1 C3 N3 109.94(18) . .
N1 C3 H3 125 . .
N3 C3 H3 125 . .
C3 N1 N2 108.15(17) . .
C3 N1 Sn1 126.80(14) . .
N2 N1 Sn1 123.67(13) . .
C2 N2 N1 105.57(16) . .
C3 N3 C2 105.32(18) . .
C3 N3 N4 124.53(19) . .
C2 N3 N4 130.14(18) . .
N3 N4 H4A 109.8(19) . .
N3 N4 H4B 107(2) . .
H4A N4 H4B 108(3) . .
C1 Sn1 C1 180 3_776 .
C1 Sn1 N1 89.85(8) 3_776 .
C1 Sn1 N1 90.15(8) . .
C1 Sn1 N1 90.15(8) 3_776 3_776
C1 Sn1 N1 89.85(8) . 3_776
N1 Sn1 N1 180 . 3_776
C1 Sn1 Cl1 90.04(6) 3_776 3_776
C1 Sn1 Cl1 89.96(6) . 3_776
N1 Sn1 Cl1 87.93(5) . 3_776
N1 Sn1 Cl1 92.07(5) 3_776 3_776
C1 Sn1 Cl1 89.96(6) 3_776 .
C1 Sn1 Cl1 90.04(6) . .
N1 Sn1 Cl1 92.07(5) . .
N1 Sn1 Cl1 87.93(5) 3_776 .
Cl1 Sn1 Cl1 180 3_776 .

loop_
_geom_bond_atom_site_label_1
_geom_bond_atom_site_label_2
_geom_bond_distance
_geom_bond_site_symmetry_2
C1 Sn1 2.107(2) .
C1 H1A 0.96 .
C1 H1B 0.96 .
C1 H1C 0.96 .
C2 N2 1.300(3) .
C2 N3 1.355(3) .
C2 H2 0.93 .
C3 N1 1.300(3) .
C3 N3 1.336(3) .
C3 H3 0.93 .
N1 N2 1.386(2) .
N1 Sn1 2.3579(17) .
N3 N4 1.409(2) .
N4 H4A 0.908(17) .
N4 H4B 0.906(18) .
Cl1 Sn1 2.5808(9) .
Sn1 C1 2.107(2) 3_776
Sn1 N1 2.3579(17) 3_776
Sn1 Cl1 2.5808(9) 3_776

loop_
_geom_hbond_atom_site_label_D
_geom_hbond_atom_site_label_H
_geom_hbond_atom_site_label_A
_geom_hbond_distance_DH
_geom_hbond_distance_HA
_geom_hbond_distance_DA
_geom_hbond_angle_DHA
_geom_hbond_site_symmetry_A
N4 H4A N2 0.908(17) 2.24(2) 3.109(3) 161(3) 4_586
N4 H4B Cl1 0.906(18) 2.414(19) 3.303(2) 167(3) 3_676

loop_
_geom_torsion_atom_site_label_1
_geom_torsion_atom_site_label_2
_geom_torsion_atom_site_label_3
_geom_torsion_atom_site_label_4
_geom_torsion
_geom_torsion_site_symmetry_4
N3 C3 N1 N2 -0.8(2) .
N3 C3 N1 Sn1 166.00(13) .
N3 C2 N2 N1 -0.8(2) .
C3 N1 N2 C2 1.0(2) .
Sn1 N1 N2 C2 -166.37(14) .
N1 C3 N3 C2 0.4(2) .
N1 C3 N3 N4 -179.60(19) .
N2 C2 N3 C3 0.3(2) .
N2 C2 N3 N4 -179.77(19) .
C3 N1 Sn1 C1 -123.12(19) 3_776
N2 N1 Sn1 C1 41.79(16) 3_776
C3 N1 Sn1 C1 56.88(19) .
N2 N1 Sn1 C1 -138.21(16) .
C3 N1 Sn1 N1 12E1(10) 3_776
N2 N1 Sn1 N1 -8E1(10) 3_776
C3 N1 Sn1 Cl1 -33.08(18) 3_776
N2 N1 Sn1 Cl1 131.83(15) 3_776
C3 N1 Sn1 Cl1 146.92(18) .
N2 N1 Sn1 Cl1 -48.17(15) .
